data_1559312
loop_
_publ_author_name
'Zhu, Li'
'Liu, Xiao-Qin'
'Lin, Yao-Lan'
'Wang, Wen-Li'
'Luo, Jian-Guang'
'Kong, Ling-Yi'

_publ_section_title
;
 Cytotoxic Germacranolides from the Whole Plant of Carpesium minus
;
_journal_name_full 'Journal of Natural Products'
_journal_paper_doi 10.1021/acs.jnatprod.0c00428
_journal_year 2020
_chemical_absolute_configuration rmad
_chemical_formula_moiety 'C20 H30 O6'
_chemical_formula_sum 'C20 H30 O6'
_chemical_formula_weight 366.44
_space_group_crystal_system orthorhombic
_space_group_IT_number 19
_space_group_name_Hall 'P 2ac 2ab'
_space_group_name_H-M_alt 'P 21 21 21'
_atom_sites_solution_hydrogens geom
_atom_sites_solution_primary dual
_audit_creation_date 2019-06-20
_audit_creation_method
;
Olex2 1.2
(compiled 2018.05.29 svn.r3508 for OlexSys, GUI svn.r5506)
;
_cell_angle_alpha 90
_cell_angle_beta 90
_cell_angle_gamma 90
_cell_formula_units_Z 4
_cell_length_a 9.4133(2)
_cell_length_b 12.7259(3)
_cell_length_c 16.5950(4)
_cell_measurement_reflns_used 9795
_cell_measurement_temperature 100(2)
_cell_measurement_theta_max 72.400
_cell_measurement_theta_min 5.331
_cell_volume 1987.96(8)
_computing_cell_refinement 'SAINT V8.38A (?, 2016)'
_computing_data_reduction 'SAINT V8.38A (?, 2016)'
_computing_molecular_graphics 'Olex2 (Dolomanov et al., 2009)'
_computing_publication_material 'Olex2 (Dolomanov et al., 2009)'
_computing_structure_refinement 'ShelXL (Sheldrick, 2015)'
_computing_structure_solution 'ShelXT (Sheldrick, 2015)'
_diffrn_ambient_temperature 100.0
_diffrn_measured_fraction_theta_full 0.994
_diffrn_measured_fraction_theta_max 0.994
_diffrn_measurement_device_type 'Bruker APEX-II CCD'
_diffrn_measurement_method '\f and \w scans'
_diffrn_radiation_type CuK\a
_diffrn_radiation_wavelength 1.54184
_diffrn_reflns_av_R_equivalents 0.0508
_diffrn_reflns_av_unetI/netI 0.0338
_diffrn_reflns_Laue_measured_fraction_full 0.994
_diffrn_reflns_Laue_measured_fraction_max 0.994
_diffrn_reflns_limit_h_max 11
_diffrn_reflns_limit_h_min -10
_diffrn_reflns_limit_k_max 15
_diffrn_reflns_limit_k_min -15
_diffrn_reflns_limit_l_max 20
_diffrn_reflns_limit_l_min -20
_diffrn_reflns_number 21176
_diffrn_reflns_point_group_measured_fraction_full 0.993
_diffrn_reflns_point_group_measured_fraction_max 0.994
_diffrn_reflns_theta_full 67.684
_diffrn_reflns_theta_max 72.400
_diffrn_reflns_theta_min 5.331
_diffrn_standards_number 0
_exptl_absorpt_coefficient_mu 0.733
_exptl_absorpt_correction_T_max 0.7536
_exptl_absorpt_correction_T_min 0.6369
_exptl_absorpt_correction_type multi-scan
_exptl_absorpt_process_details
'SADABS-2016/2 (Bruker,2016/2) was used for absorption correction. wR2(int) was 0.1502 before and 0.0761 after correction. The Ratio of minimum to maximum transmission is 0.8451. The \l/2 correction factor is Not present.'
_exptl_crystal_colour colourless
_exptl_crystal_colour_primary colourless
_exptl_crystal_density_diffrn 1.224
_exptl_crystal_description block
_exptl_crystal_F_000 792
_exptl_crystal_size_max 0.19
_exptl_crystal_size_mid 0.15
_exptl_crystal_size_min 0.12
_refine_diff_density_max 0.704
_refine_diff_density_min -0.428
_refine_diff_density_rms 0.055
_refine_ls_abs_structure_details
;
 Flack x determined using 1583 quotients [(I+)-(I-)]/[(I+)+(I-)]
 (Parsons, Flack and Wagner, Acta Cryst. B69 (2013) 249-259).
;
_refine_ls_abs_structure_Flack 0.12(7)
_refine_ls_extinction_method none
_refine_ls_goodness_of_fit_ref 1.023
_refine_ls_hydrogen_treatment constr
_refine_ls_matrix_type full
_refine_ls_number_parameters 240
_refine_ls_number_reflns 3925
_refine_ls_number_restraints 0
_refine_ls_restrained_S_all 1.023
_refine_ls_R_factor_all 0.0575
_refine_ls_R_factor_gt 0.0560
_refine_ls_shift/su_max 0.000
_refine_ls_shift/su_mean 0.000
_refine_ls_structure_factor_coef Fsqd
_refine_ls_weighting_details 'w=1/[\s^2^(Fo^2^)+(0.0700P)^2^+1.6948P] where P=(Fo^2^+2Fc^2^)/3'
_refine_ls_weighting_scheme calc
_refine_ls_wR_factor_gt 0.1422
_refine_ls_wR_factor_ref 0.1437
_reflns_Friedel_coverage 0.751
_reflns_Friedel_fraction_full 0.993
_reflns_Friedel_fraction_max 0.993
_reflns_number_gt 3801
_reflns_number_total 3925
_reflns_threshold_expression 'I > 2\s(I)'
_cod_data_source_file np0c00428_si_008.cif
_cod_data_source_block 22019708_0m
_cod_database_code 1559312
_shelx_shelxl_version_number 2018/3
_shelx_space_group_comment
;
The symmetry employed for this shelxl refinement is uniquely defined
by the following loop, which should always be used as a source of
symmetry information in preference to the above space-group names.
They are only intended as comments.
;
_shelx_estimated_absorpt_t_max 0.917
_shelx_estimated_absorpt_t_min 0.873
_olex2_refinement_description
;
1. Fixed Uiso
 At 1.2 times of:
  All C(H) groups, All C(H,H) groups
 At 1.5 times of:
  All C(H,H,H) groups, All O(H) groups
2.a Ternary CH refined with riding coordinates:
 C7(H7), C6(H6), C8(H8), C3(H3), C2'(H2')
2.b Secondary CH2 refined with riding coordinates:
 C5(H5A,H5B), C10(H10A,H10B), C2(H2A,H2B), C1(H1A,H1B), C3'(H3'A,H3'B)
2.c X=CH2 refined with riding coordinates:
 C13(H13A,H13B)
2.d Idealised Me refined as rotating group:
 C14(H14A,H14B,H14C), C15(H15A,H15B,H15C), C5'(H5'A,H5'B,H5'C), C4'(H4'A,H4'B,
 H4'C)
2.e Idealised tetrahedral OH refined as rotating group:
 O5(H5)
;
_olex2_submission_special_instructions 'No special instructions were received'

loop_
_space_group_symop_operation_xyz
'x, y, z'
'-x+1/2, -y, z+1/2'
'-x, y+1/2, -z+1/2'
'x+1/2, -y+1/2, -z'

loop_
_atom_site_label
_atom_site_type_symbol
_atom_site_fract_x
_atom_site_fract_y
_atom_site_fract_z
_atom_site_U_iso_or_equiv
_atom_site_adp_type
_atom_site_occupancy
_atom_site_site_symmetry_order
_atom_site_calc_flag
_atom_site_refinement_flags_posn
_atom_site_refinement_flags_adp
_atom_site_refinement_flags_occupancy
_atom_site_disorder_assembly
_atom_site_disorder_group
O4 O 0.3886(2) 0.73774(18) 0.36773(14) 0.0273(5) Uani 1 1 d . . . . .
O2 O 0.1298(2) 0.74563(18) 0.31734(14) 0.0265(5) Uani 1 1 d . . . . .
O6 O -0.1047(3) 0.55851(18) 0.53016(14) 0.0319(6) Uani 1 1 d . . . . .
O5 O 0.3270(3) 0.73658(18) 0.52288(14) 0.0298(5) Uani 1 1 d . . . . .
H5 H 0.358032 0.784927 0.493252 0.045 Uiso 1 1 calc GR . . . .
O3 O 0.4079(3) 0.6720(2) 0.24339(15) 0.0398(6) Uani 1 1 d . . . . .
O1 O 0.0767(3) 0.7544(2) 0.18623(17) 0.0458(7) Uani 1 1 d . . . . .
C7 C 0.1482(3) 0.6660(2) 0.37929(18) 0.0216(6) Uani 1 1 d . . . . .
H7 H 0.102429 0.690226 0.430372 0.026 Uiso 1 1 calc R . . . .
C6 C 0.0710(3) 0.5663(2) 0.34819(18) 0.0214(6) Uani 1 1 d . . . . .
H6 H 0.133741 0.503447 0.354708 0.026 Uiso 1 1 calc R . . . .
C8 C 0.3094(3) 0.6479(2) 0.39412(19) 0.0219(6) Uani 1 1 d . . . . .
H8 H 0.341650 0.584082 0.364023 0.026 Uiso 1 1 calc R . . . .
C5 C -0.0744(4) 0.5456(3) 0.38790(19) 0.0260(7) Uani 1 1 d . . . . .
H5A H -0.130058 0.611580 0.387770 0.031 Uiso 1 1 calc R . . . .
H5B H -0.126850 0.493282 0.355302 0.031 Uiso 1 1 calc R . . . .
C9 C 0.3498(4) 0.6372(2) 0.4844(2) 0.0253(7) Uani 1 1 d . . . . .
C4 C -0.0628(4) 0.5060(2) 0.4732(2) 0.0269(7) Uani 1 1 d . . . . .
C10 C 0.2527(4) 0.5637(3) 0.5318(2) 0.0277(7) Uani 1 1 d . . . . .
H10A H 0.153996 0.588856 0.524767 0.033 Uiso 1 1 calc R . . . .
H10B H 0.276414 0.571607 0.589642 0.033 Uiso 1 1 calc R . . . .
C1' C 0.4312(4) 0.7413(3) 0.2908(2) 0.0329(7) Uani 1 1 d . . . . .
C13 C 0.0041(4) 0.5283(3) 0.2016(2) 0.0342(8) Uani 1 1 d . . . . .
H13A H -0.008650 0.554923 0.148648 0.041 Uiso 1 1 calc R . . . .
H13B H -0.017061 0.456841 0.213079 0.041 Uiso 1 1 calc R . . . .
C2 C 0.1208(4) 0.3907(3) 0.5430(2) 0.0345(8) Uani 1 1 d . . . . .
H2A H 0.143763 0.316016 0.553545 0.041 Uiso 1 1 calc R . . . .
H2B H 0.093265 0.422924 0.595036 0.041 Uiso 1 1 calc R . . . .
C11 C 0.0513(3) 0.5907(3) 0.25950(19) 0.0251(7) Uani 1 1 d . . . . .
C12 C 0.0864(4) 0.7025(3) 0.2463(2) 0.0300(7) Uani 1 1 d . . . . .
C3 C -0.0065(5) 0.3954(3) 0.4860(2) 0.0345(8) Uani 1 1 d . . . . .
H3 H 0.022536 0.365879 0.432648 0.041 Uiso 1 1 calc R . . . .
C1 C 0.2549(4) 0.4458(3) 0.5121(2) 0.0305(7) Uani 1 1 d . . . . .
H1A H 0.261956 0.436272 0.453010 0.037 Uiso 1 1 calc R . . . .
H1B H 0.339617 0.413123 0.537033 0.037 Uiso 1 1 calc R . . . .
C14 C 0.5051(4) 0.6048(3) 0.4914(2) 0.0354(8) Uani 1 1 d . . . . .
H14A H 0.564852 0.656161 0.463319 0.053 Uiso 1 1 calc GR . . . .
H14B H 0.518226 0.535324 0.467006 0.053 Uiso 1 1 calc GR . . . .
H14C H 0.532254 0.602020 0.548372 0.053 Uiso 1 1 calc GR . . . .
C15 C -0.1312(6) 0.3306(3) 0.5187(3) 0.0528(11) Uani 1 1 d . . . . .
H15A H -0.158184 0.356968 0.571999 0.079 Uiso 1 1 calc GR . . . .
H15B H -0.102896 0.256721 0.522944 0.079 Uiso 1 1 calc GR . . . .
H15C H -0.212277 0.336741 0.481901 0.079 Uiso 1 1 calc GR . . . .
C5' C 0.3787(5) 0.9319(4) 0.2524(4) 0.0611(13) Uani 1 1 d . . . . .
H5'A H 0.330177 0.909284 0.203073 0.092 Uiso 1 1 calc GR . . . .
H5'B H 0.421672 1.001120 0.243650 0.092 Uiso 1 1 calc GR . . . .
H5'C H 0.309840 0.936230 0.296559 0.092 Uiso 1 1 calc GR . . . .
C2' C 0.4988(6) 0.8496(4) 0.2747(3) 0.0546(12) Uani 1 1 d . . . . .
H2' H 0.543752 0.873606 0.326128 0.066 Uiso 1 1 calc R . . . .
C4' C 0.7278(5) 0.7711(4) 0.2439(5) 0.0779(19) Uani 1 1 d . . . . .
H4'A H 0.799027 0.764040 0.201137 0.117 Uiso 1 1 calc GR . . . .
H4'B H 0.687998 0.701865 0.256453 0.117 Uiso 1 1 calc GR . . . .
H4'C H 0.772595 0.800477 0.292209 0.117 Uiso 1 1 calc GR . . . .
C3' C 0.6073(8) 0.8454(5) 0.2152(5) 0.083(2) Uani 1 1 d . . . . .
H3'A H 0.645991 0.916680 0.205786 0.099 Uiso 1 1 calc R . . . .
H3'B H 0.567325 0.819211 0.163765 0.099 Uiso 1 1 calc R . . . .

loop_
_atom_site_aniso_label
_atom_site_aniso_U_11
_atom_site_aniso_U_22
_atom_site_aniso_U_33
_atom_site_aniso_U_23
_atom_site_aniso_U_13
_atom_site_aniso_U_12
O4 0.0296(11) 0.0228(10) 0.0296(12) -0.0003(9) 0.0003(9) -0.0060(9)
O2 0.0278(11) 0.0201(10) 0.0315(12) 0.0044(9) -0.0035(9) -0.0008(9)
O6 0.0446(15) 0.0248(11) 0.0262(12) -0.0017(9) 0.0065(10) -0.0031(10)
O5 0.0421(13) 0.0212(11) 0.0261(11) -0.0054(9) -0.0046(10) -0.0039(10)
O3 0.0467(15) 0.0433(14) 0.0295(13) -0.0005(11) 0.0062(11) -0.0008(13)
O1 0.0442(14) 0.0529(17) 0.0403(14) 0.0226(14) -0.0102(12) -0.0059(14)
C7 0.0271(15) 0.0191(14) 0.0187(14) -0.0009(11) -0.0014(11) -0.0009(12)
C6 0.0239(14) 0.0212(14) 0.0191(13) -0.0023(11) -0.0022(12) -0.0019(12)
C8 0.0241(14) 0.0170(14) 0.0244(15) -0.0011(11) -0.0001(12) -0.0010(11)
C5 0.0261(14) 0.0272(15) 0.0248(15) -0.0046(12) 0.0001(13) -0.0063(13)
C9 0.0335(17) 0.0211(14) 0.0214(15) -0.0025(12) -0.0061(13) 0.0012(12)
C4 0.0341(17) 0.0213(14) 0.0253(15) -0.0036(12) 0.0032(14) -0.0105(13)
C10 0.0400(18) 0.0210(14) 0.0219(15) -0.0006(12) -0.0046(13) -0.0004(13)
C1' 0.0351(17) 0.0369(18) 0.0269(16) 0.0020(15) 0.0006(14) -0.0024(16)
C13 0.0332(18) 0.047(2) 0.0227(16) -0.0047(15) 0.0003(14) -0.0034(16)
C2 0.057(2) 0.0175(14) 0.0287(17) 0.0008(13) 0.0028(16) 0.0000(15)
C11 0.0212(14) 0.0341(16) 0.0201(14) -0.0003(13) 0.0012(12) -0.0002(12)
C12 0.0253(15) 0.0365(17) 0.0284(17) 0.0063(14) -0.0029(13) 0.0006(14)
C3 0.056(2) 0.0177(15) 0.0300(17) -0.0041(13) 0.0043(16) -0.0064(16)
C1 0.045(2) 0.0217(15) 0.0250(15) -0.0002(13) -0.0055(14) 0.0052(14)
C14 0.0353(19) 0.0316(17) 0.039(2) -0.0013(15) -0.0101(16) 0.0030(16)
C15 0.067(3) 0.0274(18) 0.064(3) 0.0073(19) 0.005(2) -0.021(2)
C5' 0.041(2) 0.045(2) 0.097(4) 0.005(3) -0.001(3) 0.0017(19)
C2' 0.061(3) 0.056(3) 0.046(3) 0.005(2) 0.005(2) -0.020(2)
C4' 0.039(2) 0.052(3) 0.142(6) -0.002(4) -0.016(3) 0.005(2)
C3' 0.085(4) 0.066(4) 0.098(5) 0.014(3) 0.030(4) -0.006(3)

loop_
_atom_type_symbol
_atom_type_description
_atom_type_scat_dispersion_real
_atom_type_scat_dispersion_imag
_atom_type_scat_source
C C 0.0181 0.0091 'International Tables Vol C Tables 4.2.6.8 and 6.1.1.4'
H H 0.0000 0.0000 'International Tables Vol C Tables 4.2.6.8 and 6.1.1.4'
O O 0.0492 0.0322 'International Tables Vol C Tables 4.2.6.8 and 6.1.1.4'

loop_
_geom_angle_atom_site_label_1
_geom_angle_atom_site_label_2
_geom_angle_atom_site_label_3
_geom_angle
_geom_angle_site_symmetry_1
_geom_angle_site_symmetry_3
_geom_angle_publ_flag
C1' O4 C8 118.2(3) . . ?
C12 O2 C7 111.5(2) . . ?
C9 O5 H5 109.5 . . ?
O2 C7 H7 109.4 . . ?
O2 C7 C6 106.2(2) . . ?
O2 C7 C8 109.4(2) . . ?
C6 C7 H7 109.4 . . ?
C6 C7 C8 112.9(2) . . ?
C8 C7 H7 109.4 . . ?
C7 C6 H6 110.0 . . ?
C5 C6 C7 114.4(3) . . ?
C5 C6 H6 110.0 . . ?
C11 C6 C7 102.3(2) . . ?
C11 C6 H6 110.0 . . ?
C11 C6 C5 110.0(2) . . ?
O4 C8 C7 109.9(2) . . ?
O4 C8 H8 109.7 . . ?
O4 C8 C9 103.7(2) . . ?
C7 C8 H8 109.7 . . ?
C9 C8 C7 113.9(3) . . ?
C9 C8 H8 109.7 . . ?
C6 C5 H5A 108.9 . . ?
C6 C5 H5B 108.9 . . ?
H5A C5 H5B 107.7 . . ?
C4 C5 C6 113.2(3) . . ?
C4 C5 H5A 108.9 . . ?
C4 C5 H5B 108.9 . . ?
O5 C9 C8 108.5(2) . . ?
O5 C9 C10 102.8(3) . . ?
O5 C9 C14 110.4(3) . . ?
C10 C9 C8 113.9(3) . . ?
C14 C9 C8 109.4(3) . . ?
C14 C9 C10 111.7(3) . . ?
O6 C4 C5 121.3(3) . . ?
O6 C4 C3 120.7(3) . . ?
C5 C4 C3 117.9(3) . . ?
C9 C10 H10A 107.6 . . ?
C9 C10 H10B 107.6 . . ?
C9 C10 C1 118.7(3) . . ?
H10A C10 H10B 107.1 . . ?
C1 C10 H10A 107.6 . . ?
C1 C10 H10B 107.6 . . ?
O4 C1' C2' 108.5(3) . . ?
O3 C1' O4 123.0(3) . . ?
O3 C1' C2' 128.2(3) . . ?
H13A C13 H13B 120.0 . . ?
C11 C13 H13A 120.0 . . ?
C11 C13 H13B 120.0 . . ?
H2A C2 H2B 107.5 . . ?
C3 C2 H2A 108.6 . . ?
C3 C2 H2B 108.6 . . ?
C3 C2 C1 114.8(3) . . ?
C1 C2 H2A 108.6 . . ?
C1 C2 H2B 108.6 . . ?
C13 C11 C6 128.5(3) . . ?
C13 C11 C12 123.1(3) . . ?
C12 C11 C6 108.3(3) . . ?
O2 C12 C11 109.1(3) . . ?
O1 C12 O2 121.3(3) . . ?
O1 C12 C11 129.5(4) . . ?
C4 C3 C2 113.4(3) . . ?
C4 C3 H3 108.6 . . ?
C4 C3 C15 106.3(3) . . ?
C2 C3 H3 108.6 . . ?
C2 C3 C15 111.1(3) . . ?
C15 C3 H3 108.6 . . ?
C10 C1 H1A 109.4 . . ?
C10 C1 H1B 109.4 . . ?
C2 C1 C10 111.4(3) . . ?
C2 C1 H1A 109.4 . . ?
C2 C1 H1B 109.4 . . ?
H1A C1 H1B 108.0 . . ?
C9 C14 H14A 109.5 . . ?
C9 C14 H14B 109.5 . . ?
C9 C14 H14C 109.5 . . ?
H14A C14 H14B 109.5 . . ?
H14A C14 H14C 109.5 . . ?
H14B C14 H14C 109.5 . . ?
C3 C15 H15A 109.5 . . ?
C3 C15 H15B 109.5 . . ?
C3 C15 H15C 109.5 . . ?
H15A C15 H15B 109.5 . . ?
H15A C15 H15C 109.5 . . ?
H15B C15 H15C 109.5 . . ?
H5'A C5' H5'B 109.5 . . ?
H5'A C5' H5'C 109.5 . . ?
H5'B C5' H5'C 109.5 . . ?
C2' C5' H5'A 109.5 . . ?
C2' C5' H5'B 109.5 . . ?
C2' C5' H5'C 109.5 . . ?
C1' C2' C5' 109.7(4) . . ?
C1' C2' H2' 107.5 . . ?
C5' C2' H2' 107.5 . . ?
C3' C2' C1' 112.5(5) . . ?
C3' C2' C5' 112.0(5) . . ?
C3' C2' H2' 107.5 . . ?
H4'A C4' H4'B 109.5 . . ?
H4'A C4' H4'C 109.5 . . ?
H4'B C4' H4'C 109.5 . . ?
C3' C4' H4'A 109.5 . . ?
C3' C4' H4'B 109.5 . . ?
C3' C4' H4'C 109.5 . . ?
C2' C3' C4' 109.6(6) . . ?
C2' C3' H3'A 109.8 . . ?
C2' C3' H3'B 109.8 . . ?
C4' C3' H3'A 109.8 . . ?
C4' C3' H3'B 109.8 . . ?
H3'A C3' H3'B 108.2 . . ?

loop_
_geom_bond_atom_site_label_1
_geom_bond_atom_site_label_2
_geom_bond_distance
_geom_bond_site_symmetry_2
_geom_bond_publ_flag
O4 C8 1.434(4) . ?
O4 C1' 1.339(4) . ?
O2 C7 1.454(4) . ?
O2 C12 1.363(4) . ?
O6 C4 1.224(4) . ?
O5 H5 0.8400 . ?
O5 C9 1.433(4) . ?
O3 C1' 1.201(5) . ?
O1 C12 1.199(4) . ?
C7 H7 1.0000 . ?
C7 C6 1.551(4) . ?
C7 C8 1.554(4) . ?
C6 H6 1.0000 . ?
C6 C5 1.541(4) . ?
C6 C11 1.516(4) . ?
C8 H8 1.0000 . ?
C8 C9 1.551(4) . ?
C5 H5A 0.9900 . ?
C5 H5B 0.9900 . ?
C5 C4 1.506(5) . ?
C9 C10 1.527(5) . ?
C9 C14 1.524(5) . ?
C4 C3 1.518(5) . ?
C10 H10A 0.9900 . ?
C10 H10B 0.9900 . ?
C10 C1 1.536(4) . ?
C1' C2' 1.542(6) . ?
C13 H13A 0.9500 . ?
C13 H13B 0.9500 . ?
C13 C11 1.323(5) . ?
C2 H2A 0.9900 . ?
C2 H2B 0.9900 . ?
C2 C3 1.528(6) . ?
C2 C1 1.532(5) . ?
C11 C12 1.477(5) . ?
C3 H3 1.0000 . ?
C3 C15 1.534(6) . ?
C1 H1A 0.9900 . ?
C1 H1B 0.9900 . ?
C14 H14A 0.9800 . ?
C14 H14B 0.9800 . ?
C14 H14C 0.9800 . ?
C15 H15A 0.9800 . ?
C15 H15B 0.9800 . ?
C15 H15C 0.9800 . ?
C5' H5'A 0.9800 . ?
C5' H5'B 0.9800 . ?
C5' H5'C 0.9800 . ?
C5' C2' 1.585(7) . ?
C2' H2' 1.0000 . ?
C2' C3' 1.423(8) . ?
C4' H4'A 0.9800 . ?
C4' H4'B 0.9800 . ?
C4' H4'C 0.9800 . ?
C4' C3' 1.551(9) . ?
C3' H3'A 0.9900 . ?
C3' H3'B 0.9900 . ?
